data_4349071
loop_
_publ_author_name
'Powers, David C.'
'Hwang, Seung Jun'
'Anderson, Bryce L.'
'Yang, Haifeng'
'Zheng, Shao-Liang'
'Chen, Yu-Sheng'
'Cook, Timothy R.'
'Gabba\"i, Fran\,cois P'
'Nocera, Daniel G.'

_publ_section_title
;
 Stereoelectronic Effects in Cl<sub>2</sub> Elimination from Binuclear
 Pt(III) Complexes.
;
_journal_issue 22
_journal_name_full 'Inorganic chemistry'
_journal_page_first 11815
_journal_page_last 11820
_journal_paper_doi 10.1021/acs.inorgchem.6b01887
_journal_volume 55
_journal_year 2016
_chemical_formula_sum 'C18 H22 Br2 F24 N2 O8 P4 Pt2'
_chemical_formula_weight 1524.26
_chemical_name_systematic
; 
 Pt2(tfepma)2br2
;
_space_group_IT_number 2
_space_group_name_Hall '-P 1'
_space_group_name_H-M_alt 'P -1'
_symmetry_cell_setting triclinic
_symmetry_space_group_name_H-M 'P -1'
_atom_sites_solution_hydrogens geom
_atom_sites_solution_primary direct
_atom_sites_solution_secondary difmap
_audit_creation_method SHELXL-97
_cell_angle_alpha 84.535(2)
_cell_angle_beta 82.185(2)
_cell_angle_gamma 84.936(2)
_cell_formula_units_Z 1
_cell_length_a 8.9718(9)
_cell_length_b 9.6613(9)
_cell_length_c 11.5920(11)
_cell_measurement_reflns_used 9928
_cell_measurement_temperature 100(2)
_cell_measurement_theta_max 30.55
_cell_measurement_theta_min 2.65
_cell_volume 988.03(16)
_computing_cell_refinement 'Bruker SAINT'
_computing_data_collection 'Bruker APEX2'
_computing_data_reduction 'Bruker SAINT'
_computing_molecular_graphics 'Bruker SHELXTL'
_computing_publication_material 'Bruker SHELXTL'
_computing_structure_refinement 'SHELXL-97 (Sheldrick, 2008)'
_computing_structure_solution 'SHELXS-97 (Sheldrick, 2008)'
_diffrn_ambient_temperature 100(2)
_diffrn_measured_fraction_theta_full 0.998
_diffrn_measured_fraction_theta_max 0.998
_diffrn_measurement_device_type 'Bruker APEX-II CCD'
_diffrn_measurement_method '\f and \w scans'
_diffrn_radiation_monochromator graphite
_diffrn_radiation_source 'fine-focus sealed tube'
_diffrn_radiation_type MoK\a
_diffrn_radiation_wavelength 0.71073
_diffrn_reflns_av_R_equivalents 0.0474
_diffrn_reflns_av_sigmaI/netI 0.0385
_diffrn_reflns_limit_h_max 12
_diffrn_reflns_limit_h_min -12
_diffrn_reflns_limit_k_max 13
_diffrn_reflns_limit_k_min -13
_diffrn_reflns_limit_l_max 15
_diffrn_reflns_limit_l_min -15
_diffrn_reflns_number 21539
_diffrn_reflns_theta_full 29.13
_diffrn_reflns_theta_max 29.13
_diffrn_reflns_theta_min 1.78
_exptl_absorpt_coefficient_mu 9.412
_exptl_absorpt_correction_T_max 0.2547
_exptl_absorpt_correction_T_min 0.2547
_exptl_absorpt_correction_type multi-scan
_exptl_absorpt_process_details 'SADABS (Sheldrick, 2008)'
_exptl_crystal_colour yellow
_exptl_crystal_density_diffrn 2.562
_exptl_crystal_density_method 'not measured'
_exptl_crystal_description Block
_exptl_crystal_F_000 710
_exptl_crystal_size_max 0.20
_exptl_crystal_size_mid 0.20
_exptl_crystal_size_min 0.20
_refine_diff_density_max 2.990
_refine_diff_density_min -2.632
_refine_diff_density_rms 0.238
_refine_ls_extinction_method none
_refine_ls_goodness_of_fit_ref 1.052
_refine_ls_hydrogen_treatment mixed
_refine_ls_matrix_type full
_refine_ls_number_parameters 291
_refine_ls_number_reflns 5321
_refine_ls_number_restraints 6
_refine_ls_restrained_S_all 1.052
_refine_ls_R_factor_all 0.0413
_refine_ls_R_factor_gt 0.0342
_refine_ls_shift/su_max 0.003
_refine_ls_shift/su_mean 0.000
_refine_ls_structure_factor_coef Fsqd
_refine_ls_weighting_details 'calc w=1/[\s^2^(Fo^2^)+(0.0557P)^2^+1.6759P] where P=(Fo^2^+2Fc^2^)/3'
_refine_ls_weighting_scheme calc
_refine_ls_wR_factor_gt 0.0908
_refine_ls_wR_factor_ref 0.0965
_reflns_number_gt 4506
_reflns_number_total 5321
_reflns_threshold_expression >2sigma(I)
_cod_data_source_file ic6b01887_si_002.cif
_cod_data_source_block pt2(tfepma)2br2
_cod_depositor_comments
;
The following automatic conversions were performed:

data item '_symmetry_cell_setting' value 'Triclinic' was changed to
'triclinic' in accordance with the
/home/saulius/struct/COD-crude-data/automatic-downloads/DataCite-retrospective/ACS/depositions/lib/dictionaries/cif_core.dic
dictionary named 'cif_core.dic' version 2.4.2 last updated on
2011-04-26.

Automatic conversion script
Id: cif_fix_values 6909 2019-04-08 15:41:33Z antanas 
;
_cod_original_cell_volume 988.04(16)
_cod_original_sg_symbol_H-M P-1
_cod_database_code 4349071

loop_
_symmetry_equiv_pos_as_xyz
'x, y, z'
'-x, -y, -z'

loop_
_atom_site_label
_atom_site_type_symbol
_atom_site_fract_x
_atom_site_fract_y
_atom_site_fract_z
_atom_site_U_iso_or_equiv
_atom_site_adp_type
_atom_site_occupancy
_atom_site_symmetry_multiplicity
_atom_site_calc_flag
_atom_site_refinement_flags
_atom_site_disorder_assembly
_atom_site_disorder_group
Pt1 Pt 0.936631(18) -0.119583(15) 0.018394(13) 0.01531(7) Uani 1 1 d . . .
Br1 Br 0.82876(6) -0.35468(5) 0.05082(4) 0.02108(11) Uani 1 1 d . . .
P1 P 0.98678(13) -0.15171(12) 0.20399(10) 0.0167(2) Uani 1 1 d . . .
P2 P 0.86541(13) -0.10085(12) -0.16113(10) 0.0166(2) Uani 1 1 d . . .
F1 F 1.3668(16) -0.3263(14) 0.2959(16) 0.091(5) Uani 0.572(10) 1 d PD A 1
F2 F 1.2625(15) -0.5197(11) 0.3063(10) 0.066(3) Uani 0.572(10) 1 d PD A 1
F3 F 1.432(3) -0.4676(17) 0.1606(17) 0.057(4) Uani 0.572(10) 1 d PD A 1
F4 F 0.5891(18) -0.1113(17) 0.4574(13) 0.072(4) Uani 0.572(10) 1 d PD A 1
F5 F 0.7537(19) -0.2491(18) 0.5349(15) 0.063(4) Uani 0.572(10) 1 d PD A 1
F6 F 0.556(4) -0.327(3) 0.488(3) 0.056(4) Uani 0.572(10) 1 d PD A 1
F1A F 1.384(2) -0.2685(17) 0.230(2) 0.091(5) Uani 0.428(10) 1 d PD A 2
F2A F 1.324(2) -0.4685(16) 0.2992(15) 0.066(3) Uani 0.428(10) 1 d PD A 2
F3A F 1.443(4) -0.441(2) 0.122(2) 0.057(4) Uani 0.428(10) 1 d PD A 2
F4A F 0.552(2) -0.121(2) 0.4108(17) 0.072(4) Uani 0.428(10) 1 d PD A 2
F5A F 0.706(3) -0.196(3) 0.525(2) 0.063(4) Uani 0.428(10) 1 d PD A 2
F6A F 0.567(5) -0.338(4) 0.467(4) 0.056(4) Uani 0.428(10) 1 d PD A 2
F7 F 1.0881(5) -0.3460(4) -0.4270(3) 0.0466(9) Uani 1 1 d . . .
F8 F 1.1884(4) -0.1751(3) -0.3718(3) 0.0388(8) Uani 1 1 d . . .
F9 F 1.2796(4) -0.3859(4) -0.3317(3) 0.0412(9) Uani 1 1 d . . .
F10 F 0.3835(5) -0.0485(6) -0.1796(6) 0.092(2) Uani 1 1 d . . .
F11 F 0.3524(4) -0.2609(5) -0.1171(4) 0.0571(12) Uani 1 1 d . . .
F12 F 0.4325(5) -0.1217(5) -0.0104(5) 0.0776(17) Uani 1 1 d . . .
O1 O 1.0724(4) -0.3005(3) 0.2383(3) 0.0226(7) Uani 1 1 d . . .
O2 O 0.8504(4) -0.1531(3) 0.3069(3) 0.0227(7) Uani 1 1 d . . .
O3 O 0.9138(4) -0.2328(3) -0.2371(3) 0.0206(7) Uani 1 1 d . . .
O4 O 0.6896(4) -0.0873(3) -0.1714(3) 0.0227(7) Uani 1 1 d . . .
N1 N 0.9123(5) 0.0371(4) -0.2501(3) 0.0210(8) Uani 1 1 d . . .
C1 C 1.1937(6) -0.3532(6) 0.1569(5) 0.0339(13) Uani 1 1 d . A .
H1A H 1.2224 -0.2791 0.0949 0.041 Uiso 1 1 calc R . .
H1B H 1.1615 -0.4317 0.1197 0.041 Uiso 1 1 calc R . .
C2 C 1.3239(8) -0.4012(8) 0.2193(9) 0.059(2) Uani 1 1 d . . .
C3 C 0.7481(6) -0.2607(6) 0.3340(5) 0.0327(12) Uani 1 1 d . A .
H3A H 0.8046 -0.3532 0.3412 0.039 Uiso 1 1 calc R . .
H3B H 0.6831 -0.2600 0.2713 0.039 Uiso 1 1 calc R . .
C4 C 0.6547(8) -0.2325(7) 0.4464(6) 0.0425(15) Uani 1 1 d . . .
C5 C 1.0507(6) -0.3163(5) -0.2253(4) 0.0254(10) Uani 1 1 d . . .
H5A H 1.0288 -0.4146 -0.2027 0.030 Uiso 1 1 calc R . .
H5B H 1.1014 -0.2834 -0.1635 0.030 Uiso 1 1 calc R . .
C6 C 1.1524(6) -0.3064(5) -0.3403(5) 0.0298(11) Uani 1 1 d . . .
C7 C 0.5985(6) -0.2044(6) -0.1629(6) 0.0374(13) Uani 1 1 d . . .
H7A H 0.6064 -0.2429 -0.2399 0.045 Uiso 1 1 calc R . .
H7B H 0.6343 -0.2787 -0.1060 0.045 Uiso 1 1 calc R . .
C8 C 0.4459(7) -0.1582(8) -0.1258(8) 0.0516(18) Uani 1 1 d . . .
C9 C 0.8662(6) 0.0574(6) -0.3695(4) 0.0289(11) Uani 1 1 d . . .
H9A H 0.8902 -0.0293 -0.4080 0.043 Uiso 1 1 calc R . .
H9B H 0.9207 0.1322 -0.4151 0.043 Uiso 1 1 calc R . .
H9C H 0.7574 0.0826 -0.3639 0.043 Uiso 1 1 calc R . .

loop_
_atom_site_aniso_label
_atom_site_aniso_U_11
_atom_site_aniso_U_22
_atom_site_aniso_U_33
_atom_site_aniso_U_23
_atom_site_aniso_U_13
_atom_site_aniso_U_12
Pt1 0.01995(11) 0.00937(10) 0.01655(10) 0.00025(6) -0.00171(7) -0.00317(6)
Br1 0.0306(3) 0.0122(2) 0.0209(2) -0.00012(17) -0.00210(18) -0.00729(18)
P1 0.0202(6) 0.0118(5) 0.0177(5) 0.0013(4) -0.0011(4) -0.0033(4)
P2 0.0185(5) 0.0130(5) 0.0183(5) -0.0010(4) -0.0013(4) -0.0035(4)
F1 0.049(4) 0.063(8) 0.179(17) -0.068(8) -0.053(9) 0.014(6)
F2 0.082(9) 0.045(6) 0.069(4) 0.004(5) -0.031(6) 0.021(4)
F3 0.024(4) 0.028(6) 0.118(13) -0.014(7) 0.004(8) 0.001(5)
F4 0.066(8) 0.065(4) 0.077(10) -0.027(7) 0.035(6) -0.005(5)
F5 0.081(11) 0.095(13) 0.021(3) 0.007(6) -0.014(5) -0.049(8)
F6 0.062(5) 0.075(4) 0.030(10) -0.022(5) 0.032(7) -0.046(4)
F1A 0.049(4) 0.063(8) 0.179(17) -0.068(8) -0.053(9) 0.014(6)
F2A 0.082(9) 0.045(6) 0.069(4) 0.004(5) -0.031(6) 0.021(4)
F3A 0.024(4) 0.028(6) 0.118(13) -0.014(7) 0.004(8) 0.001(5)
F4A 0.066(8) 0.065(4) 0.077(10) -0.027(7) 0.035(6) -0.005(5)
F5A 0.081(11) 0.095(13) 0.021(3) 0.007(6) -0.014(5) -0.049(8)
F6A 0.062(5) 0.075(4) 0.030(10) -0.022(5) 0.032(7) -0.046(4)
F7 0.065(3) 0.044(2) 0.0313(18) -0.0162(16) 0.0015(17) -0.0051(19)
F8 0.0419(19) 0.0228(16) 0.046(2) 0.0062(14) 0.0120(16) -0.0077(14)
F9 0.0395(19) 0.0328(18) 0.044(2) 0.0003(15) 0.0117(15) 0.0101(15)
F10 0.039(2) 0.090(4) 0.136(5) 0.046(4) -0.018(3) 0.014(3)
F11 0.0241(18) 0.081(3) 0.071(3) -0.022(2) 0.0035(18) -0.0243(19)
F12 0.078(4) 0.082(4) 0.072(3) -0.037(3) 0.032(3) -0.033(3)
O1 0.0252(17) 0.0134(15) 0.0274(17) 0.0040(13) -0.0016(14) -0.0009(13)
O2 0.0257(17) 0.0174(16) 0.0232(17) -0.0008(13) 0.0042(13) -0.0042(13)
O3 0.0205(16) 0.0157(15) 0.0259(17) -0.0056(13) -0.0011(13) -0.0012(13)
O4 0.0223(16) 0.0185(16) 0.0272(18) -0.0010(13) -0.0032(13) -0.0025(13)
N1 0.025(2) 0.0186(19) 0.0199(19) -0.0002(15) -0.0043(15) -0.0058(16)
C1 0.026(3) 0.026(3) 0.044(3) 0.005(2) 0.006(2) 0.005(2)
C2 0.035(4) 0.041(4) 0.109(7) -0.036(4) -0.030(4) 0.010(3)
C3 0.035(3) 0.032(3) 0.031(3) -0.006(2) 0.007(2) -0.018(2)
C4 0.044(3) 0.049(4) 0.036(3) -0.012(3) 0.011(3) -0.023(3)
C5 0.029(3) 0.019(2) 0.025(2) -0.0001(19) 0.0026(19) 0.0021(19)
C6 0.035(3) 0.019(2) 0.033(3) 0.001(2) 0.004(2) -0.002(2)
C7 0.027(3) 0.032(3) 0.055(4) 0.003(3) -0.009(3) -0.012(2)
C8 0.029(3) 0.041(4) 0.087(6) -0.015(4) -0.007(3) -0.008(3)
C9 0.041(3) 0.029(3) 0.018(2) 0.000(2) -0.007(2) -0.010(2)

loop_
_atom_type_symbol
_atom_type_description
_atom_type_scat_dispersion_real
_atom_type_scat_dispersion_imag
_atom_type_scat_source
C C 0.0033 0.0016 'International Tables Vol C Tables 4.2.6.8 and 6.1.1.4'
H H 0.0000 0.0000 'International Tables Vol C Tables 4.2.6.8 and 6.1.1.4'
Br Br -0.2901 2.4595 'International Tables Vol C Tables 4.2.6.8 and 6.1.1.4'
F F 0.0171 0.0103 'International Tables Vol C Tables 4.2.6.8 and 6.1.1.4'
N N 0.0061 0.0033 'International Tables Vol C Tables 4.2.6.8 and 6.1.1.4'
O O 0.0106 0.0060 'International Tables Vol C Tables 4.2.6.8 and 6.1.1.4'
P P 0.1023 0.0942 'International Tables Vol C Tables 4.2.6.8 and 6.1.1.4'
Pt Pt -1.7033 8.3905 'International Tables Vol C Tables 4.2.6.8 and 6.1.1.4'

loop_
_geom_angle_atom_site_label_1
_geom_angle_atom_site_label_2
_geom_angle_atom_site_label_3
_geom_angle
_geom_angle_site_symmetry_1
_geom_angle_site_symmetry_3
P1 Pt1 P2 173.94(4) . .
P1 Pt1 Br1 87.19(3) . .
P2 Pt1 Br1 87.62(3) . .
P1 Pt1 Pt1 92.61(3) . 2_755
P2 Pt1 Pt1 92.74(3) . 2_755
Br1 Pt1 Pt1 177.025(15) . 2_755
O2 P1 O1 98.94(18) . .
O2 P1 N1 99.2(2) . 2_755
O1 P1 N1 104.1(2) . 2_755
O2 P1 Pt1 119.02(14) . .
O1 P1 Pt1 114.71(14) . .
N1 P1 Pt1 117.87(15) 2_755 .
O4 P2 O3 98.50(18) . .
O4 P2 N1 97.9(2) . .
O3 P2 N1 105.23(19) . .
O4 P2 Pt1 117.96(14) . .
O3 P2 Pt1 116.14(14) . .
N1 P2 Pt1 117.92(15) . .
C1 O1 P1 118.3(3) . .
C3 O2 P1 125.0(3) . .
C5 O3 P2 121.0(3) . .
C7 O4 P2 124.1(3) . .
C9 N1 P2 120.7(3) . .
C9 N1 P1 120.6(3) . 2_755
P2 N1 P1 118.7(2) . 2_755
O1 C1 C2 109.2(6) . .
O1 C1 H1A 109.8 . .
C2 C1 H1A 109.8 . .
O1 C1 H1B 109.8 . .
C2 C1 H1B 109.8 . .
H1A C1 H1B 108.3 . .
F2A C2 F3 96.8(14) . .
F2A C2 F1 74.2(12) . .
F3 C2 F1 113.8(14) . .
F2A C2 F1A 111.6(13) . .
F3 C2 F1A 103.3(15) . .
F1 C2 F1A 37.8(11) . .
F2A C2 C1 127.2(12) . .
F3 C2 C1 115.6(14) . .
F1 C2 C1 121.3(8) . .
F1A C2 C1 100.5(10) . .
F2A C2 F3A 115.3(16) . .
F3 C2 F3A 18.5(18) . .
F1 C2 F3A 115.6(18) . .
F1A C2 F3A 94.0(13) . .
C1 C2 F3A 102.5(17) . .
F2A C2 F2 27.2(10) . .
F3 C2 F2 100.5(9) . .
F1 C2 F2 97.4(11) . .
F1A C2 F2 134.9(12) . .
C1 C2 F2 102.8(7) . .
F3A C2 F2 117.4(11) . .
O2 C3 C4 107.3(4) . .
O2 C3 H3A 110.3 . .
C4 C3 H3A 110.3 . .
O2 C3 H3B 110.3 . .
C4 C3 H3B 110.3 . .
H3A C3 H3B 108.5 . .
F5A C4 F4 77.3(13) . .
F5A C4 F6A 118(2) . .
F4 C4 F6A 116(3) . .
F5A C4 F6 109(2) . .
F4 C4 F6 108.5(15) . .
F6A C4 F6 12(3) . .
F5A C4 F4A 106.4(13) . .
F4 C4 F4A 29.0(8) . .
F6A C4 F4A 102(2) . .
F6 C4 F4A 99(2) . .
F5A C4 F5 26.5(16) . .
F4 C4 F5 103.8(10) . .
F6A C4 F5 107(2) . .
F6 C4 F5 101.2(14) . .
F4A C4 F5 132.8(11) . .
F5A C4 C3 122.2(15) . .
F4 C4 C3 118.7(9) . .
F6A C4 C3 104(2) . .
F6 C4 C3 115.3(13) . .
F4A C4 C3 101.8(9) . .
F5 C4 C3 107.2(9) . .
O3 C5 C6 109.1(4) . .
O3 C5 H5A 109.9 . .
C6 C5 H5A 109.9 . .
O3 C5 H5B 109.9 . .
C6 C5 H5B 109.9 . .
H5A C5 H5B 108.3 . .
F7 C6 F9 108.4(4) . .
F7 C6 F8 106.4(4) . .
F9 C6 F8 108.0(5) . .
F7 C6 C5 112.3(5) . .
F9 C6 C5 110.0(4) . .
F8 C6 C5 111.5(4) . .
C8 C7 O4 108.5(5) . .
C8 C7 H7A 110.0 . .
O4 C7 H7A 110.0 . .
C8 C7 H7B 110.0 . .
O4 C7 H7B 110.0 . .
H7A C7 H7B 108.4 . .
F10 C8 F11 108.1(6) . .
F10 C8 F12 102.7(6) . .
F11 C8 F12 102.5(6) . .
F10 C8 C7 119.8(7) . .
F11 C8 C7 112.5(6) . .
F12 C8 C7 109.5(6) . .
N1 C9 H9A 109.5 . .
N1 C9 H9B 109.5 . .
H9A C9 H9B 109.5 . .
N1 C9 H9C 109.5 . .
H9A C9 H9C 109.5 . .
H9B C9 H9C 109.5 . .

loop_
_geom_bond_atom_site_label_1
_geom_bond_atom_site_label_2
_geom_bond_distance
_geom_bond_site_symmetry_2
Pt1 P1 2.2447(12) .
Pt1 P2 2.2452(12) .
Pt1 Br1 2.5226(5) .
Pt1 Pt1 2.6379(4) 2_755
P1 O2 1.589(3) .
P1 O1 1.611(3) .
P1 N1 1.659(4) 2_755
P2 O4 1.591(4) .
P2 O3 1.613(3) .
P2 N1 1.654(4) .
F1 C2 1.313(15) .
F2 C2 1.541(15) .
F3 C2 1.27(2) .
F4 C4 1.272(16) .
F5 C4 1.434(15) .
F6 C4 1.34(2) .
F1A C2 1.456(18) .
F2A C2 1.080(18) .
F3A C2 1.50(2) .
F4A C4 1.42(2) .
F5A C4 1.17(2) .
F6A C4 1.33(3) .
F7 C6 1.327(7) .
F8 C6 1.341(6) .
F9 C6 1.328(6) .
F10 C8 1.300(9) .
F11 C8 1.343(8) .
F12 C8 1.402(9) .
O1 C1 1.431(6) .
O2 C3 1.431(6) .
O3 C5 1.424(6) .
O4 C7 1.441(6) .
N1 C9 1.488(6) .
N1 P1 1.659(4) 2_755
C1 C2 1.473(9) .
C1 H1A 0.9900 .
C1 H1B 0.9900 .
C3 C4 1.485(8) .
C3 H3A 0.9900 .
C3 H3B 0.9900 .
C5 C6 1.509(7) .
C5 H5A 0.9900 .
C5 H5B 0.9900 .
C7 C8 1.424(9) .
C7 H7A 0.9900 .
C7 H7B 0.9900 .
C9 H9A 0.9800 .
C9 H9B 0.9800 .
C9 H9C 0.9800 .

loop_
_geom_torsion_atom_site_label_1
_geom_torsion_atom_site_label_2
_geom_torsion_atom_site_label_3
_geom_torsion_atom_site_label_4
_geom_torsion
_geom_torsion_site_symmetry_1
_geom_torsion_site_symmetry_4
P2 Pt1 P1 O2 -36.5(4) . .
Br1 Pt1 P1 O2 -67.55(15) . .
Pt1 Pt1 P1 O2 115.43(15) 2_755 .
P2 Pt1 P1 O1 80.3(4) . .
Br1 Pt1 P1 O1 49.26(14) . .
Pt1 Pt1 P1 O1 -127.77(14) 2_755 .
P2 Pt1 P1 N1 -156.6(4) . 2_755
Br1 Pt1 P1 N1 172.38(18) . 2_755
Pt1 Pt1 P1 N1 -4.64(18) 2_755 2_755
P1 Pt1 P2 O4 36.1(4) . .
Br1 Pt1 P2 O4 67.11(15) . .
Pt1 Pt1 P2 O4 -115.85(15) 2_755 .
P1 Pt1 P2 O3 -80.5(4) . .
Br1 Pt1 P2 O3 -49.43(14) . .
Pt1 Pt1 P2 O3 127.61(14) 2_755 .
P1 Pt1 P2 N1 153.3(4) . .
Br1 Pt1 P2 N1 -175.68(18) . .
Pt1 Pt1 P2 N1 1.37(18) 2_755 .
O2 P1 O1 C1 170.7(4) . .
N1 P1 O1 C1 -87.3(4) 2_755 .
Pt1 P1 O1 C1 42.9(4) . .
O1 P1 O2 C3 -55.1(4) . .
N1 P1 O2 C3 -161.1(4) 2_755 .
Pt1 P1 O2 C3 69.7(4) . .
O4 P2 O3 C5 -159.5(3) . .
N1 P2 O3 C5 99.9(4) . .
Pt1 P2 O3 C5 -32.5(4) . .
O3 P2 O4 C7 41.4(4) . .
N1 P2 O4 C7 148.2(4) . .
Pt1 P2 O4 C7 -84.3(4) . .
O4 P2 N1 C9 -51.3(4) . .
O3 P2 N1 C9 49.8(4) . .
Pt1 P2 N1 C9 -178.8(3) . .
O4 P2 N1 P1 129.2(3) . 2_755
O3 P2 N1 P1 -129.7(3) . 2_755
Pt1 P2 N1 P1 1.7(3) . 2_755
P1 O1 C1 C2 132.1(5) . .
O1 C1 C2 F2A 49.0(15) . .
O1 C1 C2 F3 170.9(10) . .
O1 C1 C2 F1 -44.5(14) . .
O1 C1 C2 F1A -78.8(12) . .
O1 C1 C2 F3A -175.3(10) . .
O1 C1 C2 F2 62.4(7) . .
P1 O2 C3 C4 171.2(4) . .
O2 C3 C4 F5A -41.5(15) . .
O2 C3 C4 F4 51.3(11) . .
O2 C3 C4 F6A -178(2) . .
O2 C3 C4 F6 -177.5(17) . .
O2 C3 C4 F4A 76.6(11) . .
O2 C3 C4 F5 -65.7(9) . .
P2 O3 C5 C6 -117.3(4) . .
O3 C5 C6 F7 -57.9(6) . .
O3 C5 C6 F9 -178.7(4) . .
O3 C5 C6 F8 61.5(6) . .
P2 O4 C7 C8 155.2(5) . .
O4 C7 C8 F10 50.5(9) . .
O4 C7 C8 F11 179.2(6) . .
O4 C7 C8 F12 -67.6(7) . .
